data_1519477
loop_
_publ_author_name
'Cazin, C. S. J.'
'Bedford, R. B.'
'Hursthouse, Michael B.'
'Gelbrich, Thomas'
'Horton, Peter N.'
'Light, Mark E.'
'Coles, Simon J.'

_publ_section_title
;
 (Tricyclohexylphosphine)-iodo-(2-((dimethylamino)methyl)phenyl-C,N)-palladium
;
_journal_name_full 'Crystal Structure Report Archive'
_journal_page_first 40
_journal_year 2002
_chemical_formula_sum 'C27 H45 I N P Pd'
_chemical_formula_weight 647.91
_space_group_IT_number 14
_symmetry_cell_setting monoclinic
_symmetry_space_group_name_Hall '-P 2yn'
_symmetry_space_group_name_H-M 'P 1 21/n 1'
_atom_sites_solution_hydrogens geom
_atom_sites_solution_primary direct
_atom_sites_solution_secondary difmap
_cell_angle_alpha 90.00
_cell_angle_beta 99.7760(10)
_cell_angle_gamma 90.00
_cell_formula_units_Z 4
_cell_length_a 10.5363(2)
_cell_length_b 15.0361(3)
_cell_length_c 17.3668(3)
_cell_measurement_reflns_used 21684
_cell_measurement_temperature 120(2)
_cell_measurement_theta_max 27.48
_cell_measurement_theta_min 2.91
_cell_volume 2711.38(9)
_computing_cell_refinement 'DENZO & COLLECT'
_computing_data_collection 'DENZO (Otwinowski & Minor, 1997) & COLLECT (Hooft, 1998)'
_computing_data_reduction 'DENZO & COLLECT'
_computing_structure_refinement 'SHELXL-97 (Sheldrick, 1997)'
_computing_structure_solution 'SHELXS-97 (Sheldrick, 1990)'
_diffrn_ambient_temperature 120(2)
_diffrn_detector_area_resol_mean 9.091
_diffrn_measured_fraction_theta_full 0.882
_diffrn_measured_fraction_theta_max 0.882
_diffrn_measurement_device_type 'Bruker-Nonius KappaCCD'
_diffrn_measurement_method '\F & \w scans'
_diffrn_radiation_monochromator graphite
_diffrn_radiation_source 'Bruker-Nonius FR591 rotating anode'
_diffrn_radiation_type MoK\a
_diffrn_radiation_wavelength 0.71073
_diffrn_reflns_av_R_equivalents 0.0924
_diffrn_reflns_av_sigmaI/netI 0.0513
_diffrn_reflns_limit_h_max 13
_diffrn_reflns_limit_h_min -13
_diffrn_reflns_limit_k_max 19
_diffrn_reflns_limit_k_min -19
_diffrn_reflns_limit_l_max 22
_diffrn_reflns_limit_l_min -21
_diffrn_reflns_number 35615
_diffrn_reflns_theta_full 27.50
_diffrn_reflns_theta_max 27.50
_diffrn_reflns_theta_min 2.96
_exptl_absorpt_coefficient_mu 1.897
_exptl_absorpt_correction_T_max 0.9111
_exptl_absorpt_correction_T_min 0.8330
_exptl_absorpt_correction_type multi-scan
_exptl_absorpt_process_details 'SORTAV Blessing (1997)'
_exptl_crystal_colour yellow
_exptl_crystal_density_diffrn 1.587
_exptl_crystal_density_method 'not measured'
_exptl_crystal_description prism
_exptl_crystal_F_000 1312
_exptl_crystal_size_max 0.10
_exptl_crystal_size_mid 0.08
_exptl_crystal_size_min 0.05
_refine_diff_density_max 1.100
_refine_diff_density_min -1.264
_refine_diff_density_rms 0.138
_refine_ls_extinction_coef 0.0010(2)
_refine_ls_extinction_expression Fc^*^=kFc[1+0.001xFc^2^\l^3^/sin(2\q)]^-1/4^
_refine_ls_extinction_method SHELXL
_refine_ls_goodness_of_fit_ref 1.008
_refine_ls_hydrogen_treatment mixed
_refine_ls_matrix_type full
_refine_ls_number_parameters 283
_refine_ls_number_reflns 5499
_refine_ls_number_restraints 0
_refine_ls_restrained_S_all 1.008
_refine_ls_R_factor_all 0.0513
_refine_ls_R_factor_gt 0.0385
_refine_ls_shift/su_max 0.003
_refine_ls_shift/su_mean 0.000
_refine_ls_structure_factor_coef Fsqd
_refine_ls_weighting_details 'calc w=1/[\s^2^(Fo^2^)+(0.0564P)^2^+4.1245P] where P=(Fo^2^+2Fc^2^)/3'
_refine_ls_weighting_scheme calc
_refine_ls_wR_factor_gt 0.0951
_refine_ls_wR_factor_ref 0.1026
_reflns_number_gt 4549
_reflns_number_total 5499
_reflns_threshold_expression >2sigma(I)
_cod_data_source_file eCrystal-40.cif
_cod_data_source_block 02src221
_cod_depositor_comments
;
Citation :
Cazin, C. S. J. and Bedford, R. B. and Hursthouse, Michael B. and 
Gelbrich, Thomas and Horton, Peter N. and Light, Mark E. and 
Coles, Simon J. (2002) 
University of Southampton, Crystal Structure Report Archive. 
(doi:10.5258/ecrystals/40)

More at:
http://ecrystals.chem.soton.ac.uk/40/

The following automatic conversions were performed:

'_symmetry_cell_setting' value 'Monoclinic' changed to 'monoclinic'
according to the built-in table from CIF Core dictionary named
'cif_core.dic' version 2.4.1 from 2010-06-29.

Automatic conversion script
Id: cif_fix_values 3271 2015-04-21 07:52:19Z andrius 
;
_cod_original_sg_symbol_H-M P2(1)/n
_cod_database_code 1519477

loop_
_symmetry_equiv_pos_as_xyz
'x, y, z'
'-x+1/2, y+1/2, -z+1/2'
'-x, -y, -z'
'x-1/2, -y-1/2, z-1/2'

loop_
_atom_site_label
_atom_site_type_symbol
_atom_site_fract_x
_atom_site_fract_y
_atom_site_fract_z
_atom_site_U_iso_or_equiv
_atom_site_adp_type
_atom_site_occupancy
_atom_site_symmetry_multiplicity
_atom_site_calc_flag
_atom_site_refinement_flags
_atom_site_disorder_assembly
_atom_site_disorder_group
C1 C 0.0530(5) 0.9777(3) 0.2110(3) 0.0331(11) Uani 1 1 d . . .
H1A H 0.0065 1.0335 0.2147 0.050 Uiso 1 1 calc R . .
H1B H 0.1020 0.9624 0.2624 0.050 Uiso 1 1 calc R . .
H1C H -0.0087 0.9301 0.1933 0.050 Uiso 1 1 calc R . .
C2 C 0.2472(4) 1.0584(3) 0.1655(3) 0.0305(11) Uani 1 1 d . . .
H2A H 0.3011 1.0652 0.1250 0.046 Uiso 1 1 calc R . .
H2B H 0.3017 1.0438 0.2154 0.046 Uiso 1 1 calc R . .
H2C H 0.2013 1.1142 0.1707 0.046 Uiso 1 1 calc R . .
C3 C 0.1020(4) 1.0195(3) 0.0756(2) 0.0264(10) Uani 1 1 d . . .
H3A H 0.0751 1.0820 0.0808 0.032 Uiso 1 1 calc R . .
H3B H 0.0236 0.9838 0.0576 0.032 Uiso 1 1 calc R . .
C4 C 0.2035(4) 1.0137(3) 0.0051(2) 0.0220(9) Uani 1 1 d . . .
C5 C 0.2212(4) 1.0796(3) -0.0518(3) 0.0299(11) Uani 1 1 d . . .
H5 H 0.1683 1.1311 -0.0544 0.036 Uiso 1 1 calc R . .
C6 C 0.3238(4) 1.0747(3) -0.1128(3) 0.0309(11) Uani 1 1 d . . .
H6 H 0.3250 1.1227 -0.1482 0.037 Uiso 1 1 calc R . .
C7 C 0.4088(4) 1.0051(3) -0.1161(2) 0.0258(10) Uani 1 1 d . . .
H7 H 0.4698 1.0020 -0.1505 0.031 Uiso 1 1 calc R . .
C8 C 0.3908(4) 0.9382(2) -0.0597(2) 0.0208(9) Uani 1 1 d . . .
H8 H 0.4446 0.8873 -0.0574 0.025 Uiso 1 1 calc R . .
C9 C 0.2870(4) 0.9405(2) 0.0013(2) 0.0187(9) Uani 1 1 d . . .
C10 C 0.2595(3) 0.7360(2) -0.0634(2) 0.0175(8) Uani 1 1 d . . .
H10 H 0.3101 0.7876 -0.0784 0.021 Uiso 1 1 calc R . .
C11 C 0.1233(4) 0.7682(3) -0.0701(2) 0.0241(10) Uani 1 1 d . . .
H11A H 0.1140 0.8198 -0.0361 0.029 Uiso 1 1 calc R . .
H11B H 0.0617 0.7206 -0.0625 0.029 Uiso 1 1 calc R . .
C12 C 0.1189(4) 0.7931(3) -0.1548(2) 0.0292(11) Uani 1 1 d . . .
H12A H 0.1773 0.8443 -0.1571 0.035 Uiso 1 1 calc R . .
H12B H 0.0305 0.8131 -0.1764 0.035 Uiso 1 1 calc R . .
C13 C 0.1582(4) 0.7156(3) -0.2101(2) 0.0274(10) Uani 1 1 d . . .
H13A H 0.0972 0.6660 -0.2075 0.033 Uiso 1 1 calc R . .
H13B H 0.1399 0.7386 -0.2642 0.033 Uiso 1 1 calc R . .
C14 C 0.2874(4) 0.6759(3) -0.1998(2) 0.0226(9) Uani 1 1 d . . .
H14A H 0.3543 0.7191 -0.2088 0.027 Uiso 1 1 calc R . .
H14B H 0.2910 0.6224 -0.2326 0.027 Uiso 1 1 calc R . .
C15 C 0.2939(4) 0.6537(3) -0.1146(2) 0.0212(9) Uani 1 1 d . . .
H15A H 0.3818 0.6327 -0.0931 0.025 Uiso 1 1 calc R . .
H15B H 0.2333 0.6045 -0.1099 0.025 Uiso 1 1 calc R . .
C16 C 0.1746(4) 0.6544(3) 0.0969(2) 0.0182(8) Uani 1 1 d . . .
H16 H 0.2302 0.6460 0.1491 0.022 Uiso 1 1 calc R . .
C17 C 0.1685(4) 0.5604(2) 0.0626(2) 0.0218(9) Uani 1 1 d . . .
H17A H 0.2561 0.5374 0.0613 0.026 Uiso 1 1 calc R . .
H17B H 0.1187 0.5599 0.0089 0.026 Uiso 1 1 calc R . .
C18 C 0.0942(4) 0.4983(3) 0.1231(2) 0.0248(10) Uani 1 1 d . . .
H18A H 0.0747 0.4399 0.0976 0.030 Uiso 1 1 calc R . .
H18B H 0.1580 0.4874 0.1710 0.030 Uiso 1 1 calc R . .
C19 C -0.0415(4) 0.5336(3) 0.1522(2) 0.0241(10) Uani 1 1 d . . .
H19A H -0.1135 0.5277 0.1077 0.029 Uiso 1 1 calc R . .
H19B H -0.0602 0.4937 0.1942 0.029 Uiso 1 1 calc R . .
C20 C -0.0388(4) 0.6295(3) 0.1820(2) 0.0234(9) Uani 1 1 d . . .
H20A H 0.0087 0.6329 0.2363 0.028 Uiso 1 1 calc R . .
H20B H -0.1274 0.6517 0.1812 0.028 Uiso 1 1 calc R . .
C21 C 0.0371(4) 0.6906(2) 0.1210(2) 0.0213(9) Uani 1 1 d . . .
H21A H -0.0246 0.6991 0.0718 0.026 Uiso 1 1 calc R . .
H21B H 0.0541 0.7502 0.1448 0.026 Uiso 1 1 calc R . .
C22 C 0.4472(4) 0.6781(2) 0.0311(2) 0.0193(9) Uani 1 1 d . . .
H22 H 0.4250 0.6213 0.0020 0.023 Uiso 1 1 calc R . .
C23 C 0.4839(4) 0.6543(3) 0.1099(2) 0.0243(10) Uani 1 1 d . . .
H23A H 0.4210 0.6143 0.1286 0.029 Uiso 1 1 calc R . .
H23B H 0.5011 0.7066 0.1447 0.029 Uiso 1 1 calc R . .
C24 C 0.6126(4) 0.6039(3) 0.0977(3) 0.0290(10) Uani 1 1 d . . .
H24A H 0.5872 0.5480 0.0691 0.035 Uiso 1 1 calc R . .
H24B H 0.6598 0.5871 0.1499 0.035 Uiso 1 1 calc R . .
C25 C 0.7178(4) 0.6588(3) 0.0494(3) 0.0281(10) Uani 1 1 d . . .
H25A H 0.7449 0.7134 0.0796 0.034 Uiso 1 1 calc R . .
H25B H 0.7953 0.6208 0.0525 0.034 Uiso 1 1 calc R . .
C26 C 0.6821(4) 0.6843(3) -0.0289(3) 0.0257(10) Uani 1 1 d . . .
H26A H 0.6663 0.6327 -0.0647 0.031 Uiso 1 1 calc R . .
H26B H 0.7454 0.7250 -0.0464 0.031 Uiso 1 1 calc R . .
C27 C 0.5525(4) 0.7336(3) -0.0180(2) 0.0219(9) Uani 1 1 d . . .
H27A H 0.5054 0.7491 -0.0706 0.026 Uiso 1 1 calc R . .
H27B H 0.5765 0.7902 0.0099 0.026 Uiso 1 1 calc R . .
N1 N 0.1582(3) 0.9901(2) 0.1444(2) 0.0220(8) Uani 1 1 d . . .
P1 P 0.28818(9) 0.73346(6) 0.03893(6) 0.0158(2) Uani 1 1 d . . .
Pd1 Pd 0.25634(3) 0.867122(18) 0.099643(16) 0.01582(12) Uani 1 1 d . . .
I1 I 0.26268(3) 0.805371(17) 0.245093(15) 0.02893(12) Uani 1 1 d . . .

loop_
_atom_site_aniso_label
_atom_site_aniso_U_11
_atom_site_aniso_U_22
_atom_site_aniso_U_33
_atom_site_aniso_U_23
_atom_site_aniso_U_13
_atom_site_aniso_U_12
C1 0.034(2) 0.030(2) 0.033(3) -0.004(2) 0.002(2) 0.009(2)
C2 0.035(2) 0.016(2) 0.033(2) -0.0065(17) -0.017(2) -0.0001(17)
C3 0.026(2) 0.021(2) 0.026(2) 0.0003(17) -0.0153(18) 0.0063(16)
C4 0.0208(19) 0.0179(19) 0.0213(19) -0.0016(16) -0.0134(16) -0.0007(15)
C5 0.030(2) 0.020(2) 0.031(2) 0.0014(18) -0.019(2) 0.0014(17)
C6 0.042(2) 0.020(2) 0.023(2) 0.0064(18) -0.017(2) -0.0037(19)
C7 0.034(2) 0.026(2) 0.0143(19) 0.0026(17) -0.0053(18) -0.0084(18)
C8 0.0238(19) 0.0148(19) 0.019(2) -0.0022(15) -0.0100(16) -0.0006(15)
C9 0.0215(18) 0.0115(18) 0.0169(19) -0.0005(14) -0.0141(16) -0.0017(14)
C10 0.0186(18) 0.0144(18) 0.0152(18) -0.0010(15) -0.0098(15) 0.0012(14)
C11 0.028(2) 0.022(2) 0.0168(19) -0.0075(16) -0.0135(17) 0.0093(17)
C12 0.035(2) 0.023(2) 0.020(2) -0.0065(17) -0.0189(19) 0.0121(18)
C13 0.030(2) 0.025(2) 0.019(2) -0.0044(17) -0.0180(18) 0.0067(18)
C14 0.025(2) 0.022(2) 0.017(2) -0.0054(16) -0.0082(17) 0.0024(16)
C15 0.0237(19) 0.0164(18) 0.0179(19) -0.0035(16) -0.0120(16) 0.0030(16)
C16 0.0183(18) 0.0160(18) 0.0162(18) -0.0001(15) -0.0084(15) 0.0003(15)
C17 0.0227(19) 0.0141(19) 0.023(2) -0.0021(15) -0.0113(17) -0.0017(15)
C18 0.027(2) 0.0163(19) 0.025(2) 0.0015(17) -0.0126(18) -0.0005(16)
C19 0.027(2) 0.0177(19) 0.023(2) 0.0053(16) -0.0111(17) -0.0039(16)
C20 0.024(2) 0.020(2) 0.023(2) -0.0005(16) -0.0057(18) -0.0010(16)
C21 0.0197(19) 0.0139(18) 0.027(2) -0.0005(16) -0.0066(17) 0.0005(15)
C22 0.0203(18) 0.0123(17) 0.0195(19) -0.0004(15) -0.0129(16) 0.0047(14)
C23 0.023(2) 0.028(2) 0.018(2) 0.0051(17) -0.0100(17) 0.0007(17)
C24 0.025(2) 0.026(2) 0.029(2) 0.0051(18) -0.0169(18) 0.0061(17)
C25 0.0177(19) 0.033(2) 0.028(2) 0.0038(19) -0.0134(18) 0.0070(17)
C26 0.0184(19) 0.028(2) 0.026(2) 0.0063(18) -0.0081(18) 0.0034(17)
C27 0.0168(18) 0.022(2) 0.022(2) 0.0005(16) -0.0121(16) 0.0012(15)
N1 0.0245(17) 0.0144(16) 0.0222(17) -0.0022(13) -0.0106(14) -0.0004(13)
P1 0.0167(4) 0.0114(4) 0.0153(5) -0.0008(4) -0.0090(4) 0.0009(3)
Pd1 0.01924(17) 0.01061(16) 0.01383(17) -0.00081(10) -0.00795(12) -0.00007(10)
I1 0.0449(2) 0.01873(16) 0.01665(17) -0.00003(10) -0.01330(13) 0.00192(11)

loop_
_atom_type_symbol
_atom_type_description
_atom_type_scat_dispersion_real
_atom_type_scat_dispersion_imag
_atom_type_scat_source
C C 0.0033 0.0016 'International Tables Vol C Tables 4.2.6.8 and 6.1.1.4'
H H 0.0000 0.0000 'International Tables Vol C Tables 4.2.6.8 and 6.1.1.4'
N N 0.0061 0.0033 'International Tables Vol C Tables 4.2.6.8 and 6.1.1.4'
P P 0.1023 0.0942 'International Tables Vol C Tables 4.2.6.8 and 6.1.1.4'
Pd Pd -0.9988 1.0072 'International Tables Vol C Tables 4.2.6.8 and 6.1.1.4'
I I -0.4742 1.8119 'International Tables Vol C Tables 4.2.6.8 and 6.1.1.4'

loop_
_geom_angle_atom_site_label_1
_geom_angle_atom_site_label_2
_geom_angle_atom_site_label_3
_geom_angle
_geom_angle_site_symmetry_1
_geom_angle_site_symmetry_3
N1 C1 H1A 109.5 . .
N1 C1 H1B 109.5 . .
H1A C1 H1B 109.5 . .
N1 C1 H1C 109.5 . .
H1A C1 H1C 109.5 . .
H1B C1 H1C 109.5 . .
N1 C2 H2A 109.5 . .
N1 C2 H2B 109.5 . .
H2A C2 H2B 109.5 . .
N1 C2 H2C 109.5 . .
H2A C2 H2C 109.5 . .
H2B C2 H2C 109.5 . .
N1 C3 C4 112.5(3) . .
N1 C3 H3A 109.1 . .
C4 C3 H3A 109.1 . .
N1 C3 H3B 109.1 . .
C4 C3 H3B 109.1 . .
H3A C3 H3B 107.8 . .
C9 C4 C5 110.5(4) . .
C9 C4 C3 121.7(3) . .
C5 C4 C3 127.7(4) . .
C4 C5 C6 126.3(4) . .
C4 C5 H5 116.8 . .
C6 C5 H5 116.8 . .
C7 C6 C5 124.3(4) . .
C7 C6 H6 117.9 . .
C5 C6 H6 117.9 . .
C6 C7 C8 109.8(4) . .
C6 C7 H7 125.1 . .
C8 C7 H7 125.1 . .
C7 C8 C9 127.0(4) . .
C7 C8 H8 116.5 . .
C9 C8 H8 116.5 . .
C4 C9 C8 122.1(3) . .
C4 C9 Pd1 100.8(3) . .
C8 C9 Pd1 136.2(2) . .
C11 C10 C15 120.6(3) . .
C11 C10 P1 94.8(3) . .
C15 C10 P1 122.0(3) . .
C11 C10 H10 105.9 . .
C15 C10 H10 105.9 . .
P1 C10 H10 105.9 . .
C10 C11 C12 91.5(3) . .
C10 C11 H11A 113.4 . .
C12 C11 H11A 113.4 . .
C10 C11 H11B 113.4 . .
C12 C11 H11B 113.4 . .
H11A C11 H11B 110.7 . .
C11 C12 C13 115.6(3) . .
C11 C12 H12A 108.4 . .
C13 C12 H12A 108.4 . .
C11 C12 H12B 108.4 . .
C13 C12 H12B 108.4 . .
H12A C12 H12B 107.4 . .
C14 C13 C12 123.3(3) . .
C14 C13 H13A 106.5 . .
C12 C13 H13A 106.5 . .
C14 C13 H13B 106.5 . .
C12 C13 H13B 106.5 . .
H13A C13 H13B 106.5 . .
C13 C14 C15 95.5(3) . .
C13 C14 H14A 112.7 . .
C15 C14 H14A 112.7 . .
C13 C14 H14B 112.7 . .
C15 C14 H14B 112.7 . .
H14A C14 H14B 110.1 . .
C14 C15 C10 113.4(3) . .
C14 C15 H15A 108.9 . .
C10 C15 H15A 108.9 . .
C14 C15 H15B 108.9 . .
C10 C15 H15B 108.9 . .
H15A C15 H15B 107.7 . .
C17 C16 C21 114.7(3) . .
C17 C16 P1 109.3(3) . .
C21 C16 P1 122.3(2) . .
C17 C16 H16 102.4 . .
C21 C16 H16 102.4 . .
P1 C16 H16 102.4 . .
C16 C17 C18 105.1(3) . .
C16 C17 H17A 110.7 . .
C18 C17 H17A 110.7 . .
C16 C17 H17B 110.7 . .
C18 C17 H17B 110.7 . .
H17A C17 H17B 108.8 . .
C19 C18 C17 121.3(3) . .
C19 C18 H18A 107.0 . .
C17 C18 H18A 107.0 . .
C19 C18 H18B 107.0 . .
C17 C18 H18B 107.0 . .
H18A C18 H18B 106.7 . .
C20 C19 C18 115.5(3) . .
C20 C19 H19A 108.4 . .
C18 C19 H19A 108.4 . .
C20 C19 H19B 108.4 . .
C18 C19 H19B 108.4 . .
H19A C19 H19B 107.5 . .
C19 C20 C21 106.3(3) . .
C19 C20 H20A 110.5 . .
C21 C20 H20A 110.5 . .
C19 C20 H20B 110.5 . .
C21 C20 H20B 110.5 . .
H20A C20 H20B 108.7 . .
C16 C21 C20 120.0(3) . .
C16 C21 H21A 107.3 . .
C20 C21 H21A 107.3 . .
C16 C21 H21B 107.3 . .
C20 C21 H21B 107.3 . .
H21A C21 H21B 106.9 . .
C23 C22 C27 120.7(3) . .
C23 C22 P1 98.2(3) . .
C27 C22 P1 118.2(2) . .
C23 C22 H22 106.1 . .
C27 C22 H22 106.1 . .
P1 C22 H22 106.1 . .
C22 C23 C24 95.2(3) . .
C22 C23 H23A 112.7 . .
C24 C23 H23A 112.7 . .
C22 C23 H23B 112.7 . .
C24 C23 H23B 112.7 . .
H23A C23 H23B 110.2 . .
C23 C24 C25 118.1(3) . .
C23 C24 H24A 107.8 . .
C25 C24 H24A 107.8 . .
C23 C24 H24B 107.8 . .
C25 C24 H24B 107.8 . .
H24A C24 H24B 107.1 . .
C26 C25 C24 121.2(3) . .
C26 C25 H25A 107.0 . .
C24 C25 H25A 107.0 . .
C26 C25 H25B 107.0 . .
C24 C25 H25B 107.0 . .
H25A C25 H25B 106.8 . .
C25 C26 C27 96.1(4) . .
C25 C26 H26A 112.5 . .
C27 C26 H26A 112.5 . .
C25 C26 H26B 112.5 . .
C27 C26 H26B 112.5 . .
H26A C26 H26B 110.1 . .
C26 C27 C22 118.0(3) . .
C26 C27 H27A 107.8 . .
C22 C27 H27A 107.8 . .
C26 C27 H27B 107.8 . .
C22 C27 H27B 107.8 . .
H27A C27 H27B 107.1 . .
C3 N1 C2 99.8(3) . .
C3 N1 C1 113.6(3) . .
C2 N1 C1 112.3(3) . .
C3 N1 Pd1 96.9(3) . .
C2 N1 Pd1 110.9(3) . .
C1 N1 Pd1 120.5(2) . .
C10 P1 C22 86.50(18) . .
C10 P1 C16 119.54(17) . .
C22 P1 C16 111.97(17) . .
C10 P1 Pd1 115.38(13) . .
C22 P1 Pd1 127.63(12) . .
C16 P1 Pd1 97.84(12) . .
C9 Pd1 N1 89.59(14) . .
C9 Pd1 P1 91.78(11) . .
N1 Pd1 P1 162.03(8) . .
C9 Pd1 I1 164.52(9) . .
N1 Pd1 I1 84.34(9) . .
P1 Pd1 I1 98.38(3) . .

loop_
_geom_bond_atom_site_label_1
_geom_bond_atom_site_label_2
_geom_bond_distance
_geom_bond_site_symmetry_2
C1 N1 1.742(7) .
C1 H1A 0.9800 .
C1 H1B 0.9800 .
C1 H1C 0.9800 .
C2 N1 1.397(5) .
C2 H2A 0.9800 .
C2 H2B 0.9800 .
C2 H2C 0.9800 .
C3 N1 1.316(5) .
C3 C4 1.759(7) .
C3 H3A 0.9900 .
C3 H3B 0.9900 .
C4 C9 1.419(6) .
C4 C5 1.434(6) .
C5 C6 1.639(8) .
C5 H5 0.9500 .
C6 C7 1.385(7) .
C6 H6 0.9500 .
C7 C8 1.439(6) .
C7 H7 0.9500 .
C8 C9 1.647(7) .
C8 H8 0.9500 .
C9 Pd1 2.104(4) .
C10 C11 1.500(5) .
C10 C15 1.600(5) .
C10 P1 1.751(4) .
C10 H10 1.0000 .
C11 C12 1.511(6) .
C11 H11A 0.9900 .
C11 H11B 0.9900 .
C12 C13 1.608(6) .
C12 H12A 0.9900 .
C12 H12B 0.9900 .
C13 C14 1.469(6) .
C13 H13A 0.9900 .
C13 H13B 0.9900 .
C14 C15 1.508(6) .
C14 H14A 0.9900 .
C14 H14B 0.9900 .
C15 H15A 0.9900 .
C15 H15B 0.9900 .
C16 C17 1.531(5) .
C16 C21 1.666(6) .
C16 P1 2.066(4) .
C16 H16 1.0000 .
C17 C18 1.693(6) .
C17 H17A 0.9900 .
C17 H17B 0.9900 .
C18 C19 1.680(6) .
C18 H18A 0.9900 .
C18 H18B 0.9900 .
C19 C20 1.531(6) .
C19 H19A 0.9900 .
C19 H19B 0.9900 .
C20 C21 1.703(6) .
C20 H20A 0.9900 .
C20 H20B 0.9900 .
C21 H21A 0.9900 .
C21 H21B 0.9900 .
C22 C23 1.403(5) .
C22 C27 1.726(6) .
C22 P1 1.896(4) .
C22 H22 1.0000 .
C23 C24 1.599(6) .
C23 H23A 0.9900 .
C23 H23B 0.9900 .
C24 C25 1.711(7) .
C24 H24A 0.9900 .
C24 H24B 0.9900 .
C25 C26 1.402(6) .
C25 H25A 0.9900 .
C25 H25B 0.9900 .
C26 C27 1.593(6) .
C26 H26A 0.9900 .
C26 H26B 0.9900 .
C27 H27A 0.9900 .
C27 H27B 0.9900 .
N1 Pd1 2.317(3) .
P1 Pd1 2.3203(10) .
Pd1 I1 2.6814(4) .
